data_7124030
loop_
_publ_author_name
'Peng, Guang'
'Lin, Chensheng'
'Zhao, Dan'
'Cao, Liling'
'Fan, Huixin'
'Chen, Kaichuang'
'Ye, Ning'

_publ_section_title
;
 Sr[B(OH)4](IO3) and Li4Sr5[B12O22(OH)4](IO3)2: Two Unprecedented Metal
 Borate-Iodates Showing Subtle Balance of Enlarged Band Gap and
 Birefringence
;
_journal_name_full 'Chemical Communications'
_journal_paper_doi 10.1039/C9CC05021C
_journal_year 2019
_chemical_formula_sum 'B12 H4 I2 Li4 O32 Sr5'
_chemical_formula_weight 1365.41
_chemical_name_common Li4Sr5[B12O24(OH2)2](IO3)2
_chemical_name_systematic Li4Sr5[B12O24(OH2)2](IO3)2
_space_group_crystal_system monoclinic
_space_group_IT_number 12
_space_group_name_Hall '-C 2y'
_space_group_name_H-M_alt 'C 1 2/m 1'
_symmetry_space_group_name_Hall '-C 2y'
_symmetry_space_group_name_H-M 'C 1 2/m 1'
_atom_sites_solution_hydrogens difmap
_audit_block_doi 10.5517/ccdc.csd.cc211jl7
_audit_creation_method SHELXL-2016/6
_audit_update_record
;
2018-11-17 deposited with the CCDC.    2019-08-18 downloaded from the CCDC.
;
_cell_angle_alpha 90
_cell_angle_beta 123.625(7)
_cell_angle_gamma 90
_cell_formula_units_Z 2
_cell_length_a 14.245(8)
_cell_length_b 11.239(5)
_cell_length_c 9.215(5)
_cell_measurement_reflns_used 1898
_cell_measurement_temperature 293(2)
_cell_measurement_theta_max 27.4855
_cell_measurement_theta_min 2.4960
_cell_volume 1228.5(11)
_computing_cell_refinement 'CrystalClear (Rigaku Inc., 2008)'
_computing_data_collection 'CrystalClear (Rigaku Inc., 2008)'
_computing_data_reduction 'CrystalClear (Rigaku Inc., 2008)'
_computing_structure_refinement 'SHELXL-2016/6 (Sheldrick, 2016)'
_computing_structure_solution 'SHELXL-2016/6 (Sheldrick, 2016)'
_diffrn_ambient_temperature 293(2)
_diffrn_detector_area_resol_mean 28.5714
_diffrn_measured_fraction_theta_full 0.996
_diffrn_measured_fraction_theta_max 0.991
_diffrn_measurement_device_type
;
Saturn724+ (2x2 bin mode)
;
_diffrn_measurement_method CCD_Profile_fitting
_diffrn_radiation_type MoK\a
_diffrn_radiation_wavelength 0.71073
_diffrn_reflns_av_R_equivalents 0.0316
_diffrn_reflns_av_unetI/netI 0.0314
_diffrn_reflns_Laue_measured_fraction_full 0.996
_diffrn_reflns_Laue_measured_fraction_max 0.991
_diffrn_reflns_limit_h_max 18
_diffrn_reflns_limit_h_min -18
_diffrn_reflns_limit_k_max 14
_diffrn_reflns_limit_k_min -14
_diffrn_reflns_limit_l_max 11
_diffrn_reflns_limit_l_min -11
_diffrn_reflns_number 4900
_diffrn_reflns_point_group_measured_fraction_full 0.996
_diffrn_reflns_point_group_measured_fraction_max 0.991
_diffrn_reflns_theta_full 25.242
_diffrn_reflns_theta_max 27.480
_diffrn_reflns_theta_min 2.869
_exptl_absorpt_coefficient_mu 13.446
_exptl_absorpt_correction_T_max 1.0000
_exptl_absorpt_correction_T_min 0.8598
_exptl_absorpt_correction_type multi-scan
_exptl_crystal_colour White
_exptl_crystal_density_diffrn 3.691
_exptl_crystal_description Prism
_exptl_crystal_F_000 1256
_exptl_crystal_recrystallization_method 'hydrothermal method'
_exptl_crystal_size_max 0.1000
_exptl_crystal_size_mid 0.1000
_exptl_crystal_size_min 0.1000
_refine_diff_density_max 0.550
_refine_diff_density_min -0.898
_refine_diff_density_rms 0.155
_refine_ls_extinction_method none
_refine_ls_goodness_of_fit_ref 1.098
_refine_ls_hydrogen_treatment constr
_refine_ls_matrix_type full
_refine_ls_number_parameters 142
_refine_ls_number_reflns 1472
_refine_ls_number_restraints 0
_refine_ls_restrained_S_all 1.098
_refine_ls_R_factor_all 0.0248
_refine_ls_R_factor_gt 0.0220
_refine_ls_shift/su_max 0.000
_refine_ls_shift/su_mean 0.000
_refine_ls_structure_factor_coef Fsqd
_refine_ls_weighting_details 'w=1/[\s^2^(Fo^2^)+(0.0246P)^2^+0.4350P] where P=(Fo^2^+2Fc^2^)/3'
_refine_ls_weighting_scheme calc
_refine_ls_wR_factor_gt 0.0504
_refine_ls_wR_factor_ref 0.0513
_reflns_Friedel_coverage 0.000
_reflns_number_gt 1367
_reflns_number_total 1472
_reflns_threshold_expression 'I > 2\s(I)'
_cod_data_source_file c9cc05021c2.cif
_cod_data_source_block 1
_cod_depositor_comments
;
The following automatic conversions were performed:

'_exptl_absorpt_correction_type' value 'Multi-scan' changed to
'multi-scan' according to
/home/data/users/saulius/crontab/automatic-downloads/rss-feeds/RSC/lib/dictionaries/cif_core.dic
dictionary named 'cif_core.dic' version 2.4.2 from 2011-04-26.

Automatic conversion script
Id: cif_fix_values 4973 2017-02-22 13:04:09Z antanas 
;
_cod_database_code 7124030
_shelx_shelxl_version_number 2016/6
_shelx_space_group_comment
;
The symmetry employed for this shelxl refinement is uniquely defined
by the following loop, which should always be used as a source of
symmetry information in preference to the above space-group names.
They are only intended as comments.
;

loop_
_space_group_symop_operation_xyz
'x, y, z'
'-x, y, -z'
'x+1/2, y+1/2, z'
'-x+1/2, y+1/2, -z'
'-x, -y, -z'
'x, -y, z'
'-x+1/2, -y+1/2, -z'
'x+1/2, -y+1/2, z'

loop_
_atom_site_label
_atom_site_type_symbol
_atom_site_fract_x
_atom_site_fract_y
_atom_site_fract_z
_atom_site_U_iso_or_equiv
_atom_site_adp_type
_atom_site_occupancy
_atom_site_site_symmetry_order
_atom_site_calc_flag
_atom_site_refinement_flags_posn
_atom_site_refinement_flags_adp
_atom_site_refinement_flags_occupancy
Sr1 Sr 0.21357(3) 0.20242(3) 0.73739(4) 0.00753(10) Uani 1 1 d . . .
Sr2 Sr 0.500000 0.000000 0.500000 0.01187(16) Uani 1 4 d S T P
I1 I 0.22075(2) 0.000000 0.42091(4) 0.00505(9) Uani 1 2 d S T P
B1 B 0.3957(3) 0.1121(4) 1.1219(5) 0.0071(8) Uani 1 1 d . . .
B2 B 0.2095(4) 0.000000 0.9974(7) 0.0052(11) Uani 1 2 d S T P
B3 B 0.500000 0.2148(5) 1.000000 0.0073(11) Uani 1 2 d S T P
B4 B -0.0288(3) -0.2146(4) 0.7139(5) 0.0074(8) Uani 1 1 d . . .
O1 O 0.0523(2) 0.2962(2) 0.7372(3) 0.0074(5) Uani 1 1 d . . .
O2 O 0.2694(3) 0.000000 0.6503(4) 0.0066(7) Uani 1 2 d S T P
O3 O 0.27463(19) 0.1090(2) 1.0529(3) 0.0077(5) Uani 1 1 d . . .
O4 O 0.1360(3) 0.000000 0.7958(4) 0.0073(7) Uani 1 2 d S T P
H4 H 0.065024 0.000000 0.772699 0.009 Uiso 1 2 d R U P
O5 O -0.1292(3) 0.000000 0.9485(4) 0.0082(7) Uani 1 2 d S T P
H5 H -0.165985 0.000000 0.833728 0.010 Uiso 1 2 d R U P
O6 O 0.4531(3) 0.000000 1.2024(4) 0.0070(7) Uani 1 2 d S T P
O7 O 0.4097(2) 0.1409(2) 0.9802(3) 0.0086(5) Uani 1 1 d . . .
O8 O 0.3143(2) 0.1186(2) 0.4405(3) 0.0118(6) Uani 1 1 d . . .
O9 O -0.0518(2) -0.2089(2) 0.8425(3) 0.0081(5) Uani 1 1 d . . .
O10 O -0.0772(2) -0.1383(2) 0.5787(3) 0.0093(5) Uani 1 1 d . . .
Li1 Li 0.4196(7) 0.000000 0.8402(11) 0.0092(17) Uani 1 2 d S T P
Li2 Li 0.000000 0.000000 0.500000 0.037(4) Uani 1 4 d S T P
Li3 Li 0.000000 0.0787(17) 1.000000 0.016(4) Uani 0.5 2 d S T P

loop_
_atom_site_aniso_label
_atom_site_aniso_U_11
_atom_site_aniso_U_22
_atom_site_aniso_U_33
_atom_site_aniso_U_23
_atom_site_aniso_U_13
_atom_site_aniso_U_12
Sr1 0.01002(18) 0.00637(18) 0.00713(18) 0.00093(12) 0.00533(14) 0.00179(12)
Sr2 0.0090(3) 0.0202(4) 0.0072(3) 0.000 0.0050(3) 0.000
I1 0.00549(15) 0.00531(16) 0.00486(17) 0.000 0.00317(13) 0.000
B1 0.0058(18) 0.009(2) 0.009(2) -0.0010(15) 0.0052(16) 0.0002(15)
B2 0.002(2) 0.008(3) 0.003(3) 0.000 0.001(2) 0.000
B3 0.012(3) 0.005(3) 0.006(3) 0.000 0.006(2) 0.000
B4 0.0048(18) 0.0057(19) 0.010(2) -0.0028(15) 0.0028(16) -0.0035(14)
O1 0.0086(12) 0.0093(13) 0.0053(12) -0.0024(9) 0.0044(10) -0.0030(10)
O2 0.0080(17) 0.0095(18) 0.0022(16) 0.000 0.0027(14) 0.000
O3 0.0062(12) 0.0054(12) 0.0116(13) -0.0002(10) 0.0050(11) 0.0002(9)
O4 0.0059(16) 0.0093(18) 0.0057(17) 0.000 0.0027(14) 0.000
O5 0.0097(17) 0.0103(18) 0.0085(18) 0.000 0.0074(15) 0.000
O6 0.0062(16) 0.0060(18) 0.0055(17) 0.000 0.0012(14) 0.000
O7 0.0091(12) 0.0119(13) 0.0045(12) -0.0026(10) 0.0035(10) -0.0055(10)
O8 0.0093(12) 0.0123(14) 0.0141(14) 0.0008(11) 0.0067(11) -0.0068(10)
O9 0.0118(12) 0.0069(13) 0.0086(12) 0.0036(9) 0.0076(11) 0.0035(10)
O10 0.0120(12) 0.0070(13) 0.0090(13) 0.0018(10) 0.0059(11) 0.0016(10)
Li1 0.012(4) 0.006(4) 0.011(4) 0.000 0.008(4) 0.000
Li2 0.022(8) 0.066(13) 0.019(8) 0.000 0.008(7) 0.000
Li3 0.023(10) 0.014(10) 0.018(10) 0.000 0.016(9) 0.000

loop_
_atom_type_symbol
_atom_type_description
_atom_type_scat_dispersion_real
_atom_type_scat_dispersion_imag
_atom_type_scat_source
Li Li -0.0003 0.0001 'International Tables Vol C Tables 4.2.6.8 and 6.1.1.4'
H H 0.0000 0.0000 'International Tables Vol C Tables 4.2.6.8 and 6.1.1.4'
B B 0.0013 0.0007 'International Tables Vol C Tables 4.2.6.8 and 6.1.1.4'
O O 0.0106 0.0060 'International Tables Vol C Tables 4.2.6.8 and 6.1.1.4'
Sr Sr -1.5307 3.2498 'International Tables Vol C Tables 4.2.6.8 and 6.1.1.4'
I I -0.4742 1.8119 'International Tables Vol C Tables 4.2.6.8 and 6.1.1.4'

loop_
_geom_angle_atom_site_label_1
_geom_angle_atom_site_label_2
_geom_angle_atom_site_label_3
_geom_angle
_geom_angle_site_symmetry_1
_geom_angle_site_symmetry_3
O8 Sr1 O7 120.05(8) 7_556 .
O8 Sr1 O1 81.30(8) 7_556 .
O7 Sr1 O1 132.45(8) . .
O8 Sr1 O10 74.50(9) 7_556 5_556
O7 Sr1 O10 134.76(8) . 5_556
O1 Sr1 O10 89.98(8) . 5_556
O8 Sr1 O2 117.12(9) 7_556 .
O7 Sr1 O2 70.48(9) . .
O1 Sr1 O2 140.87(8) . .
O10 Sr1 O2 65.32(9) 5_556 .
O8 Sr1 O4 151.29(9) 7_556 .
O7 Sr1 O4 88.12(9) . .
O1 Sr1 O4 83.10(9) . .
O10 Sr1 O4 81.56(9) 5_556 .
O2 Sr1 O4 64.37(9) . .
O8 Sr1 O3 148.34(8) 7_556 .
O7 Sr1 O3 53.81(7) . .
O1 Sr1 O3 85.11(7) . .
O10 Sr1 O3 134.16(8) 5_556 .
O2 Sr1 O3 91.16(8) . .
O4 Sr1 O3 52.60(8) . .
O8 Sr1 O3 76.70(9) 7_556 7_557
O7 Sr1 O3 88.96(8) . 7_557
O1 Sr1 O3 52.69(7) . 7_557
O10 Sr1 O3 135.71(8) 5_556 7_557
O2 Sr1 O3 158.93(9) . 7_557
O4 Sr1 O3 111.86(8) . 7_557
O3 Sr1 O3 72.32(9) . 7_557
O8 Sr1 O9 72.25(7) 7_556 3
O7 Sr1 O9 48.29(7) . 3
O1 Sr1 O9 133.78(8) . 3
O10 Sr1 O9 117.23(7) 5_556 3
O2 Sr1 O9 85.33(8) . 3
O4 Sr1 O9 134.33(8) . 3
O3 Sr1 O9 97.95(7) . 3
O3 Sr1 O9 84.17(7) 7_557 3
O8 Sr1 B1 136.60(9) 7_556 .
O7 Sr1 B1 26.63(9) . .
O1 Sr1 B1 108.30(9) . .
O10 Sr1 B1 144.76(9) 5_556 .
O2 Sr1 B1 82.45(10) . .
O4 Sr1 B1 71.46(10) . .
O3 Sr1 B1 27.48(8) . .
O3 Sr1 B1 76.90(9) 7_557 .
O9 Sr1 B1 71.33(8) 3 .
O8 Sr1 B1 78.95(10) 7_556 7_557
O7 Sr1 B1 111.09(10) . 7_557
O1 Sr1 B1 26.06(9) . 7_557
O10 Sr1 B1 113.83(9) 5_556 7_557
O2 Sr1 B1 161.28(9) . 7_557
O4 Sr1 B1 96.92(10) . 7_557
O3 Sr1 B1 76.38(9) . 7_557
O3 Sr1 B1 26.67(8) 7_557 7_557
O9 Sr1 B1 109.91(9) 3 7_557
B1 Sr1 B1 92.02(10) . 7_557
O8 Sr1 B2 165.61(9) 7_556 .
O7 Sr1 B2 68.08(11) . .
O1 Sr1 B2 84.68(10) . .
O10 Sr1 B2 108.85(10) 5_556 .
O2 Sr1 B2 76.19(9) . .
O4 Sr1 B2 27.32(10) . .
O3 Sr1 B2 25.33(9) . .
O3 Sr1 B2 92.22(9) 7_557 .
O9 Sr1 B2 116.26(10) 3 .
B1 Sr1 B2 46.30(11) . .
B1 Sr1 B2 87.04(10) 7_557 .
O6 Sr2 O6 180.0 5_657 1_554
O6 Sr2 O8 81.81(8) 5_657 .
O6 Sr2 O8 98.19(8) 1_554 .
O6 Sr2 O8 81.81(8) 5_657 6
O6 Sr2 O8 98.19(8) 1_554 6
O8 Sr2 O8 58.40(11) . 6
O6 Sr2 O8 98.19(8) 5_657 2_656
O6 Sr2 O8 81.81(8) 1_554 2_656
O8 Sr2 O8 121.60(11) . 2_656
O8 Sr2 O8 180.0 6 2_656
O6 Sr2 O8 98.19(8) 5_657 5_656
O6 Sr2 O8 81.81(8) 1_554 5_656
O8 Sr2 O8 180.0 . 5_656
O8 Sr2 O8 121.60(11) 6 5_656
O8 Sr2 O8 58.40(11) 2_656 5_656
O6 Sr2 O1 50.90(5) 5_657 8
O6 Sr2 O1 129.10(5) 1_554 8
O8 Sr2 O1 65.85(7) . 8
O8 Sr2 O1 110.19(7) 6 8
O8 Sr2 O1 69.81(7) 2_656 8
O8 Sr2 O1 114.16(7) 5_656 8
O6 Sr2 O1 129.10(5) 5_657 4_546
O6 Sr2 O1 50.90(5) 1_554 4_546
O8 Sr2 O1 114.16(7) . 4_546
O8 Sr2 O1 69.81(7) 6 4_546
O8 Sr2 O1 110.19(7) 2_656 4_546
O8 Sr2 O1 65.84(7) 5_656 4_546
O1 Sr2 O1 180.0 8 4_546
O6 Sr2 O1 129.10(5) 5_657 7_556
O6 Sr2 O1 50.90(5) 1_554 7_556
O8 Sr2 O1 69.81(7) . 7_556
O8 Sr2 O1 114.16(7) 6 7_556
O8 Sr2 O1 65.84(7) 2_656 7_556
O8 Sr2 O1 110.19(7) 5_656 7_556
O1 Sr2 O1 78.72(10) 8 7_556
O1 Sr2 O1 101.28(10) 4_546 7_556
O6 Sr2 O1 50.90(5) 5_657 3_545
O6 Sr2 O1 129.10(5) 1_554 3_545
O8 Sr2 O1 110.19(7) . 3_545
O8 Sr2 O1 65.84(7) 6 3_545
O8 Sr2 O1 114.16(7) 2_656 3_545
O8 Sr2 O1 69.81(7) 5_656 3_545
O1 Sr2 O1 101.28(10) 8 3_545
O1 Sr2 O1 78.72(10) 4_546 3_545
O1 Sr2 O1 180.0 7_556 3_545
O6 Sr2 B1 154.11(8) 5_657 6_554
O6 Sr2 B1 25.89(8) 1_554 6_554
O8 Sr2 B1 99.19(9) . 6_554
O8 Sr2 B1 76.98(9) 6 6_554
O8 Sr2 B1 103.02(9) 2_656 6_554
O8 Sr2 B1 80.81(9) 5_656 6_554
O1 Sr2 B1 152.25(8) 8 6_554
O1 Sr2 B1 27.75(8) 4_546 6_554
O1 Sr2 B1 74.05(9) 7_556 6_554
O1 Sr2 B1 105.95(9) 3_545 6_554
O6 Sr2 B1 25.89(8) 5_657 2_657
O6 Sr2 B1 154.11(8) 1_554 2_657
O8 Sr2 B1 80.81(9) . 2_657
O8 Sr2 B1 103.02(9) 6 2_657
O8 Sr2 B1 76.98(9) 2_656 2_657
O8 Sr2 B1 99.19(9) 5_656 2_657
O1 Sr2 B1 27.75(8) 8 2_657
O1 Sr2 B1 152.25(8) 4_546 2_657
O1 Sr2 B1 105.95(9) 7_556 2_657
O1 Sr2 B1 74.05(9) 3_545 2_657
B1 Sr2 B1 180.00(10) 6_554 2_657
O8 I1 O8 94.08(17) . 6
O8 I1 O2 95.59(10) . .
O8 I1 O2 95.59(10) 6 .
O8 I1 Li1 77.11(13) . .
O8 I1 Li1 77.11(13) 6 .
O2 I1 Li1 27.33(18) . .
O8 I1 Sr2 47.10(8) . .
O8 I1 Sr2 47.10(8) 6 .
O2 I1 Sr2 95.54(10) . .
Li1 I1 Sr2 68.22(15) . .
O8 I1 Sr1 79.17(8) . .
O8 I1 Sr1 134.53(8) 6 .
O2 I1 Sr1 41.76(5) . .
Li1 I1 Sr1 57.49(11) . .
Sr2 I1 Sr1 110.093(12) . .
O8 I1 Sr1 134.53(8) . 6
O8 I1 Sr1 79.16(8) 6 6
O2 I1 Sr1 41.76(5) . 6
Li1 I1 Sr1 57.49(11) . 6
Sr2 I1 Sr1 110.094(12) . 6
Sr1 I1 Sr1 74.83(4) . 6
O8 I1 Sr1 110.21(9) . 4_546
O8 I1 Sr1 27.12(8) 6 4_546
O2 I1 Sr1 114.27(4) . 4_546
Li1 I1 Sr1 101.95(8) . 4_546
Sr2 I1 Sr1 67.514(13) . 4_546
Sr1 I1 Sr1 155.977(10) . 4_546
Sr1 I1 Sr1 83.55(3) 6 4_546
O8 I1 Sr1 27.12(8) . 7_556
O8 I1 Sr1 110.21(9) 6 7_556
O2 I1 Sr1 114.27(4) . 7_556
Li1 I1 Sr1 101.95(8) . 7_556
Sr2 I1 Sr1 67.514(14) . 7_556
Sr1 I1 Sr1 83.55(3) . 7_556
Sr1 I1 Sr1 155.977(10) 6 7_556
Sr1 I1 Sr1 115.15(3) 4_546 7_556
O6 B1 O7 109.2(3) . .
O6 B1 O3 113.0(3) . .
O7 B1 O3 109.1(3) . .
O6 B1 O1 106.5(3) . 7_557
O7 B1 O1 112.1(3) . 7_557
O3 B1 O1 106.9(3) . 7_557
O6 B1 Li1 46.8(2) . 5_657
O7 B1 Li1 67.8(2) . 5_657
O3 B1 Li1 148.3(3) . 5_657
O1 B1 Li1 103.0(3) 7_557 5_657
O6 B1 Sr1 136.2(2) . .
O7 B1 Sr1 50.65(16) . .
O3 B1 Sr1 59.26(17) . .
O1 B1 Sr1 117.0(2) 7_557 .
Li1 B1 Sr1 114.7(2) 5_657 .
O6 B1 Sr2 46.72(17) . 1_556
O7 B1 Sr2 148.2(2) . 1_556
O3 B1 Sr2 100.8(2) . 1_556
O1 B1 Sr2 67.46(18) 7_557 1_556
Li1 B1 Sr2 81.19(19) 5_657 1_556
Sr1 B1 Sr2 160.06(13) . 1_556
O6 B1 Sr1 127.2(2) . 7_557
O7 B1 Sr1 123.0(2) . 7_557
O3 B1 Sr1 59.00(16) . 7_557
O1 B1 Sr1 48.04(15) 7_557 7_557
Li1 B1 Sr1 150.6(2) 5_657 7_557
Sr1 B1 Sr1 87.98(10) . 7_557
Sr2 B1 Sr1 81.66(10) 1_556 7_557
O3 B2 O3 115.5(4) 6 .
O3 B2 O5 110.2(3) 6 5_557
O3 B2 O5 110.2(3) . 5_557
O3 B2 O4 107.4(3) 6 .
O3 B2 O4 107.4(3) . .
O5 B2 O4 105.6(4) 5_557 .
O3 B2 Sr1 54.03(17) 6 6
O3 B2 Sr1 124.7(3) . 6
O5 B2 Sr1 124.58(17) 5_557 6
O4 B2 Sr1 53.51(13) . 6
O3 B2 Sr1 124.7(3) 6 .
O3 B2 Sr1 54.03(17) . .
O5 B2 Sr1 124.58(17) 5_557 .
O4 B2 Sr1 53.51(13) . .
Sr1 B2 Sr1 86.25(13) 6 .
O7 B3 O7 110.4(4) . 2_657
O7 B3 O9 112.31(13) . 4_557
O7 B3 O9 106.29(13) 2_657 4_557
O7 B3 O9 106.29(13) . 3
O7 B3 O9 112.31(13) 2_657 3
O9 B3 O9 109.3(4) 4_557 3
O7 B3 Li3 124.8(2) . 7_557
O7 B3 Li3 124.8(2) 2_657 7_557
O9 B3 Li3 54.7(2) 4_557 7_557
O9 B3 Li3 54.7(2) 3 7_557
O7 B3 Li1 49.4(3) . .
O7 B3 Li1 68.9(3) 2_657 .
O9 B3 Li1 150.8(3) 4_557 .
O9 B3 Li1 98.7(2) 3 .
Li3 B3 Li1 152.26(17) 7_557 .
O7 B3 Li1 68.9(3) . 5_657
O7 B3 Li1 49.4(3) 2_657 5_657
O9 B3 Li1 98.7(2) 4_557 5_657
O9 B3 Li1 150.8(3) 3 5_657
Li3 B3 Li1 152.26(17) 7_557 5_657
Li1 B3 Li1 55.5(3) . 5_657
O7 B3 Sr1 42.20(11) . .
O7 B3 Sr1 134.0(2) 2_657 .
O9 B3 Sr1 118.07(15) 4_557 .
O9 B3 Sr1 64.95(9) 3 .
Li3 B3 Sr1 92.34(9) 7_557 .
Li1 B3 Sr1 66.44(17) . .
Li1 B3 Sr1 109.1(2) 5_657 .
O7 B3 Sr1 134.0(2) . 2_657
O7 B3 Sr1 42.20(11) 2_657 2_657
O9 B3 Sr1 64.95(9) 4_557 2_657
O9 B3 Sr1 118.07(15) 3 2_657
Li3 B3 Sr1 92.34(9) 7_557 2_657
Li1 B3 Sr1 109.1(2) . 2_657
Li1 B3 Sr1 66.44(17) 5_657 2_657
Sr1 B3 Sr1 175.33(19) . 2_657
O10 B4 O1 121.2(3) . 6
O10 B4 O9 121.0(3) . .
O1 B4 O9 117.6(3) 6 .
O10 B4 Sr1 90.9(2) . 6
O1 B4 Sr1 43.90(16) 6 6
O9 B4 Sr1 131.6(2) . 6
B4 O1 B1 123.9(3) 6 7_557
B4 O1 Sr1 113.6(2) 6 .
B1 O1 Sr1 105.90(19) 7_557 .
B4 O1 Sr2 123.1(2) 6 3_455
B1 O1 Sr2 84.79(19) 7_557 3_455
Sr1 O1 Sr2 100.38(8) . 3_455
I1 O2 Li1 126.1(3) . .
I1 O2 Sr1 111.25(8) . .
Li1 O2 Sr1 95.46(16) . .
I1 O2 Sr1 111.25(8) . 6
Li1 O2 Sr1 95.46(16) . 6
Sr1 O2 Sr1 116.48(12) . 6
B2 O3 B1 122.8(3) . .
B2 O3 Sr1 100.6(2) . .
B1 O3 Sr1 93.25(19) . .
B2 O3 Sr1 131.6(2) . 7_557
B1 O3 Sr1 94.33(19) . 7_557
Sr1 O3 Sr1 107.68(9) . 7_557
B2 O4 Li2 170.0(3) . .
B2 O4 Sr1 99.16(14) . 6
Li2 O4 Sr1 86.18(8) . 6
B2 O4 Sr1 99.16(14) . .
Li2 O4 Sr1 86.18(8) . .
Sr1 O4 Sr1 114.16(12) 6 .
B2 O5 Li3 139.3(4) 5_557 .
B2 O5 Li3 139.3(4) 5_557 5_557
Li3 O5 Li3 57.1(10) . 5_557
B1 O6 B1 119.2(4) 6 .
B1 O6 Li1 102.0(2) 6 5_657
B1 O6 Li1 102.0(2) . 5_657
B1 O6 Sr2 107.4(2) 6 1_556
B1 O6 Sr2 107.4(2) . 1_556
Li1 O6 Sr2 119.6(3) 5_657 1_556
B3 O7 B1 124.2(2) . .
B3 O7 Li1 98.8(3) . .
B1 O7 Li1 118.1(3) . .
B3 O7 Sr1 115.02(18) . .
B1 O7 Sr1 102.7(2) . .
Li1 O7 Sr1 94.6(2) . .
B3 O7 Li1 79.4(2) . 5_657
B1 O7 Li1 80.7(3) . 5_657
Li1 O7 Li1 64.7(4) . 5_657
Sr1 O7 Li1 157.12(17) . 5_657
I1 O8 Sr1 133.35(12) . 7_556
I1 O8 Sr2 103.67(11) . .
Sr1 O8 Sr2 108.09(9) 7_556 .
B4 O9 B3 125.5(3) . 3_445
B4 O9 Li3 120.6(3) . 5_557
B3 O9 Li3 85.7(4) 3_445 5_557
B4 O9 Sr1 116.2(2) . 3_445
B3 O9 Sr1 89.23(13) 3_445 3_445
Li3 O9 Sr1 112.60(10) 5_557 3_445
B4 O10 Li2 130.5(2) . .
B4 O10 Sr1 123.5(2) . 5_556
Li2 O10 Sr1 91.51(9) . 5_556
O2 Li1 O6 119.6(4) . 5_657
O2 Li1 O7 98.3(3) . 6
O6 Li1 O7 118.9(3) 5_657 6
O2 Li1 O7 98.3(3) . .
O6 Li1 O7 118.9(3) 5_657 .
O7 Li1 O7 98.2(4) 6 .
O2 Li1 Li1 156.3(6) . 5_657
O6 Li1 Li1 84.1(4) 5_657 5_657
O7 Li1 Li1 67.1(3) 6 5_657
O7 Li1 Li1 67.1(3) . 5_657
O2 Li1 O7 141.39(15) . 2_657
O6 Li1 O7 60.5(2) 5_657 2_657
O7 Li1 O7 115.3(4) 6 2_657
O7 Li1 O7 60.22(18) . 2_657
Li1 Li1 O7 48.2(2) 5_657 2_657
O2 Li1 O7 141.39(15) . 5_657
O6 Li1 O7 60.5(2) 5_657 5_657
O7 Li1 O7 60.22(18) 6 5_657
O7 Li1 O7 115.3(4) . 5_657
Li1 Li1 O7 48.2(2) 5_657 5_657
O7 Li1 O7 75.4(3) 2_657 5_657
O2 Li1 B3 115.24(18) . .
O6 Li1 B3 87.2(2) 5_657 .
O7 Li1 B3 119.2(4) 6 .
O7 Li1 B3 31.80(9) . .
Li1 Li1 B3 62.26(17) 5_657 .
O7 Li1 B3 31.62(8) 2_657 .
O7 Li1 B3 103.4(3) 5_657 .
O2 Li1 B3 115.24(18) . 5_657
O6 Li1 B3 87.2(2) 5_657 5_657
O7 Li1 B3 31.80(9) 6 5_657
O7 Li1 B3 119.2(4) . 5_657
Li1 Li1 B3 62.26(17) 5_657 5_657
O7 Li1 B3 103.4(3) 2_657 5_657
O7 Li1 B3 31.62(8) 5_657 5_657
B3 Li1 B3 124.5(3) . 5_657
O2 Li1 B1 129.4(3) . 2_657
O6 Li1 B1 31.19(13) 5_657 2_657
O7 Li1 B1 130.6(4) 6 2_657
O7 Li1 B1 87.8(2) . 2_657
Li1 Li1 B1 70.6(3) 5_657 2_657
O7 Li1 B1 31.54(13) 2_657 2_657
O7 Li1 B1 72.9(2) 5_657 2_657
B3 Li1 B1 56.05(14) . 2_657
B3 Li1 B1 104.5(3) 5_657 2_657
O2 Li1 B1 129.4(3) . 5_657
O6 Li1 B1 31.19(13) 5_657 5_657
O7 Li1 B1 87.8(2) 6 5_657
O7 Li1 B1 130.6(4) . 5_657
Li1 Li1 B1 70.6(3) 5_657 5_657
O7 Li1 B1 72.9(2) 2_657 5_657
O7 Li1 B1 31.54(13) 5_657 5_657
B3 Li1 B1 104.5(3) . 5_657
B3 Li1 B1 56.05(14) 5_657 5_657
B1 Li1 B1 54.3(2) 2_657 5_657
O2 Li1 I1 26.60(17) . .
O6 Li1 I1 93.0(3) 5_657 .
O7 Li1 I1 114.5(3) 6 .
O7 Li1 I1 114.5(3) . .
Li1 Li1 I1 177.1(5) 5_657 .
O7 Li1 I1 130.1(2) 2_657 .
O7 Li1 I1 130.1(2) 5_657 .
B3 Li1 I1 117.70(17) . .
B3 Li1 I1 117.70(17) 5_657 .
B1 Li1 I1 106.8(3) 2_657 .
B1 Li1 I1 106.8(3) 5_657 .
O10 Li2 O10 180.0 . 5_556
O10 Li2 O10 87.73(13) . 6
O10 Li2 O10 92.28(13) 5_556 6
O10 Li2 O10 92.27(13) . 2_556
O10 Li2 O10 87.72(13) 5_556 2_556
O10 Li2 O10 180.0 6 2_556
O10 Li2 O4 81.91(9) . .
O10 Li2 O4 98.09(9) 5_556 .
O10 Li2 O4 81.91(9) 6 .
O10 Li2 O4 98.09(9) 2_556 .
O10 Li2 O4 98.09(9) . 5_556
O10 Li2 O4 81.91(9) 5_556 5_556
O10 Li2 O4 98.09(9) 6 5_556
O10 Li2 O4 81.91(9) 2_556 5_556
O4 Li2 O4 180.0 . 5_556
O10 Li2 Sr1 47.83(7) . 5_556
O10 Li2 Sr1 132.17(7) 5_556 5_556
O10 Li2 Sr1 104.16(7) 6 5_556
O10 Li2 Sr1 75.84(7) 2_556 5_556
O4 Li2 Sr1 128.21(5) . 5_556
O4 Li2 Sr1 51.79(5) 5_556 5_556
O10 Li2 Sr1 75.84(7) . 6
O10 Li2 Sr1 104.16(7) 5_556 6
O10 Li2 Sr1 132.17(7) 6 6
O10 Li2 Sr1 47.83(7) 2_556 6
O4 Li2 Sr1 51.79(5) . 6
O4 Li2 Sr1 128.21(5) 5_556 6
Sr1 Li2 Sr1 97.25(4) 5_556 6
O10 Li2 Sr1 104.16(7) . 2_556
O10 Li2 Sr1 75.84(7) 5_556 2_556
O10 Li2 Sr1 47.83(7) 6 2_556
O10 Li2 Sr1 132.17(7) 2_556 2_556
O4 Li2 Sr1 128.21(5) . 2_556
O4 Li2 Sr1 51.79(5) 5_556 2_556
Sr1 Li2 Sr1 82.75(4) 5_556 2_556
Sr1 Li2 Sr1 180.0 6 2_556
O10 Li2 Sr1 132.18(7) . .
O10 Li2 Sr1 47.83(7) 5_556 .
O10 Li2 Sr1 75.84(7) 6 .
O10 Li2 Sr1 104.16(7) 2_556 .
O4 Li2 Sr1 51.79(5) . .
O4 Li2 Sr1 128.21(5) 5_556 .
Sr1 Li2 Sr1 180.0 5_556 .
Sr1 Li2 Sr1 82.75(4) 6 .
Sr1 Li2 Sr1 97.25(4) 2_556 .
Li3 Li3 O5 61.5(5) 5_557 .
Li3 Li3 O5 61.5(5) 5_557 5_557
O5 Li3 O5 122.9(10) . 5_557
Li3 Li3 O9 140.4(4) 5_557 5_557
O5 Li3 O9 118.3(3) . 5_557
O5 Li3 O9 105.2(2) 5_557 5_557
Li3 Li3 O9 140.4(4) 5_557 6
O5 Li3 O9 105.2(2) . 6
O5 Li3 O9 118.3(3) 5_557 6
O9 Li3 O9 79.2(7) 5_557 6
Li3 Li3 B3 180.0 5_557 7_557
O5 Li3 B3 118.5(5) . 7_557
O5 Li3 B3 118.5(5) 5_557 7_557
O9 Li3 B3 39.6(4) 5_557 7_557
O9 Li3 B3 39.6(4) 6 7_557

loop_
_geom_bond_atom_site_label_1
_geom_bond_atom_site_label_2
_geom_bond_distance
_geom_bond_site_symmetry_2
Sr1 O8 2.484(3) 7_556
Sr1 O7 2.523(3) .
Sr1 O1 2.527(3) .
Sr1 O10 2.552(3) 5_556
Sr1 O2 2.676(2) .
Sr1 O4 2.710(2) .
Sr1 O3 2.741(3) .
Sr1 O3 2.810(3) 7_557
Sr1 O9 3.084(3) 3
Sr1 B1 3.183(4) .
Sr1 B1 3.269(4) 7_557
Sr1 B2 3.328(4) .
Sr2 O6 2.437(4) 5_657
Sr2 O6 2.437(4) 1_554
Sr2 O8 2.733(3) .
Sr2 O8 2.733(3) 6
Sr2 O8 2.733(3) 2_656
Sr2 O8 2.733(3) 5_656
Sr2 O1 2.962(3) 8
Sr2 O1 2.962(3) 4_546
Sr2 O1 2.962(3) 7_556
Sr2 O1 2.962(3) 3_545
Sr2 B1 3.194(4) 6_554
Sr2 B1 3.194(4) 2_657
I1 O8 1.822(2) .
I1 O8 1.822(2) 6
I1 O2 1.823(3) .
I1 Li1 3.291(9) .
B1 O6 1.461(4) .
B1 O7 1.463(5) .
B1 O3 1.471(4) .
B1 O1 1.493(5) 7_557
B1 Li1 2.760(9) 5_657
B2 O3 1.449(4) 6
B2 O3 1.449(4) .
B2 O5 1.479(6) 5_557
B2 O4 1.547(6) .
B3 O7 1.454(4) .
B3 O7 1.454(4) 2_657
B3 O9 1.483(4) 4_557
B3 O9 1.483(4) 3
B3 Li3 2.321(19) 7_557
B3 Li1 2.727(6) .
B3 Li1 2.727(6) 5_657
B4 O10 1.346(5) .
B4 O1 1.395(4) 6
B4 O9 1.397(5) .
O2 Li1 1.869(9) .
O4 Li2 2.309(3) .
O5 Li3 1.852(9) .
O5 Li3 1.852(9) 5_557
O6 Li1 2.058(9) 5_657
O7 Li1 2.095(6) .
O7 Li1 2.589(7) 5_657
O9 Li3 1.899(15) 5_557
O10 Li2 2.244(2) .
Li1 Li1 2.539(17) 5_657
Li3 Li3 1.77(4) 5_557
